data_7241866
loop_
_publ_author_name
'Dong, Lu'
'Lu, Ying-Bing'
'Zhu, Shui-Dong'
'Wu, Jun-Wei'
'Zhang, Xin-Ting'
'Liao, Yi'
'Liu, Cai-Ming'
'Liu, Sui-Jun'
'Xie, Yong-Rong'
'Zhang, Shi-Yong'

_publ_section_title
;
 A new family of dinuclear lanthanide complexes exhibiting luminescence,
 magnetic entropy changes and single molecule magnet behaviors
;
_journal_issue 3
_journal_name_full CrystEngComm
_journal_page_first 645
_journal_page_last 652
_journal_paper_doi 10.1039/D0CE01477J
_journal_volume 23
_journal_year 2021
_chemical_formula_moiety '[Tb(C12N2H8)4(C3N4H3O2)2(Cl)2](ClO4)2'
_chemical_formula_sum 'C54 H38 Cl4 N16 O12 Tb2'
_chemical_formula_weight 1562.64
_chemical_melting_point ?
_chemical_name_common '[Tb(C12N2H8)4(C3N4H3O2)2(Cl)2](ClO4)2'
_chemical_name_systematic
; 
 '[Tb(C12N2H8)4(C3N4H3O2)2(Cl)2](ClO4)2' 
;
_space_group_IT_number 14
_space_group_name_Hall '-P 2yn'
_space_group_name_H-M_alt 'P 1 21/n 1'
_symmetry_cell_setting monoclinic
_symmetry_space_group_name_H-M 'P 1 21/n 1'
_atom_sites_solution_hydrogens geom
_atom_sites_solution_primary direct
_atom_sites_solution_secondary difmap
_audit_creation_method SHELXL-97
_audit_update_record
;
2020-10-03 deposited with the CCDC.	2020-11-12 downloaded from the CCDC.
;
_cell_angle_alpha 90.00
_cell_angle_beta 94.4880(10)
_cell_angle_gamma 90.00
_cell_formula_units_Z 2
_cell_length_a 12.0288(4)
_cell_length_b 11.6329(3)
_cell_length_c 21.7452(6)
_cell_measurement_temperature 293(2)
_cell_volume 3033.47(15)
_computing_cell_refinement 'Bruker SMART'
_computing_data_collection 'Bruker SMART'
_computing_data_reduction 'Bruker SMART'
_computing_molecular_graphics 'Bruker SHELXTL'
_computing_publication_material 'Bruker SHELXTL'
_computing_structure_refinement 'SHELXL-97 (Sheldrick, 1997)'
_computing_structure_solution 'SHELXS-97 (Sheldrick, 1990)'
_diffrn_ambient_temperature 293(2)
_diffrn_measured_fraction_theta_full 0.992
_diffrn_measured_fraction_theta_max 0.992
_diffrn_measurement_device_type 'CCD area detector'
_diffrn_measurement_method 'phi and omega scans'
_diffrn_radiation_monochromator graphite
_diffrn_radiation_source 'fine-focus sealed tube'
_diffrn_radiation_type MoK\a
_diffrn_radiation_wavelength 0.71073
_diffrn_reflns_av_R_equivalents 0.0283
_diffrn_reflns_av_sigmaI/netI 0.0196
_diffrn_reflns_limit_h_max 15
_diffrn_reflns_limit_h_min -15
_diffrn_reflns_limit_k_max 15
_diffrn_reflns_limit_k_min -15
_diffrn_reflns_limit_l_max 28
_diffrn_reflns_limit_l_min -28
_diffrn_reflns_number 44124
_diffrn_reflns_theta_full 27.49
_diffrn_reflns_theta_max 27.49
_diffrn_reflns_theta_min 3.32
_exptl_absorpt_coefficient_mu 2.562
_exptl_absorpt_correction_T_max 0.7459
_exptl_absorpt_correction_T_min 0.6801
_exptl_absorpt_correction_type multi-scan
_exptl_absorpt_process_details 'SADABS (Bruker, 2008)'
_exptl_crystal_colour colorless
_exptl_crystal_density_diffrn 1.711
_exptl_crystal_density_meas ?
_exptl_crystal_density_method 'not measured'
_exptl_crystal_description blcok
_exptl_crystal_F_000 1536
_exptl_crystal_size_max 0.26
_exptl_crystal_size_mid 0.21
_exptl_crystal_size_min 0.19
_refine_diff_density_max 1.255
_refine_diff_density_min -0.840
_refine_diff_density_rms 0.102
_refine_ls_extinction_method none
_refine_ls_goodness_of_fit_ref 1.011
_refine_ls_hydrogen_treatment constr
_refine_ls_matrix_type full
_refine_ls_number_parameters 397
_refine_ls_number_reflns 6898
_refine_ls_number_restraints 36
_refine_ls_restrained_S_all 1.072
_refine_ls_R_factor_all 0.0413
_refine_ls_R_factor_gt 0.0324
_refine_ls_shift/su_max 0.028
_refine_ls_shift/su_mean 0.001
_refine_ls_structure_factor_coef Fsqd
_refine_ls_weighting_details 'calc w=1/[\s^2^(Fo^2^)+(0.0376P)^2^+9.7771P] where P=(Fo^2^+2Fc^2^)/3'
_refine_ls_weighting_scheme calc
_refine_ls_wR_factor_gt 0.0789
_refine_ls_wR_factor_ref 0.0849
_reflns_number_gt 5932
_reflns_number_total 6898
_reflns_threshold_expression >2sigma(I)
_cod_data_source_file d0ce01477j2.cif
_cod_data_source_block 14_CCDC3
_cod_depositor_comments
;
The following automatic conversions were performed:

data item '_chemical_melting_point' value 'not measured' was changed
to '?' -- the value is undefined or not given.

data item '_exptl_absorpt_correction_type' value 'Multi-scan' was
changed to 'multi-scan' in accordance with the
/home/data/users/saulius/crontab/automatic-downloads/rss-feeds/RSC/lib/dictionaries/cif_core.dic
dictionary named 'cif_core.dic' version 2.4.2 last updated on
2011-04-26.

data item '_symmetry_cell_setting' value 'Monoclinic' was changed to
'monoclinic' in accordance with the
/home/data/users/saulius/crontab/automatic-downloads/rss-feeds/RSC/lib/dictionaries/cif_core.dic
dictionary named 'cif_core.dic' version 2.4.2 last updated on
2011-04-26.

data item '_exptl_crystal_density_meas' value 'not measured' was
changed to '?' -- the value is perceived as not measured.

Automatic conversion script
Id: cif_fix_values 7556 2019-12-06 15:28:31Z antanas 

 Adding full bibliography for 7241863--7241866.cif.
;
_cod_original_sg_symbol_H-M P2(1)/c
_cod_database_code 7241866

loop_
_symmetry_equiv_pos_as_xyz
'x, y, z'
'-x+1/2, y+1/2, -z+1/2'
'-x, -y, -z'
'x-1/2, -y-1/2, z-1/2'

loop_
_atom_site_label
_atom_site_type_symbol
_atom_site_fract_x
_atom_site_fract_y
_atom_site_fract_z
_atom_site_U_iso_or_equiv
_atom_site_adp_type
_atom_site_occupancy
_atom_site_symmetry_multiplicity
_atom_site_calc_flag
_atom_site_refinement_flags
_atom_site_disorder_assembly
_atom_site_disorder_group
Tb1 Tb 0.605422(13) 0.626313(14) 0.492331(7) 0.02583(4) Uani 1 1 d . . .
Cl1 Cl 0.62272(7) 0.39620(7) 0.52051(4) 0.03276(18) Uani 1 1 d . . .
Cl2 Cl 0.77912(9) 0.29249(11) 0.73113(5) 0.0483(3) Uani 1 1 d . . .
C24 C 0.8885(3) 0.6324(3) 0.52795(19) 0.0345(8) Uani 1 1 d . . .
C13 C 0.8030(4) 0.5679(4) 0.61243(18) 0.0412(9) Uani 1 1 d . . .
H13 H 0.7388 0.5468 0.6308 0.049 Uiso 1 1 calc R . .
C19 C 0.9761(3) 0.6914(4) 0.4343(2) 0.0465(10) Uani 1 1 d . . .
C25 C 0.4882(3) 0.5545(3) 0.62201(16) 0.0341(8) Uani 1 1 d . . .
C16 C 0.9948(3) 0.6247(4) 0.5598(2) 0.0453(10) Uani 1 1 d . . .
C17 C 1.0906(4) 0.6504(4) 0.5278(3) 0.0593(14) Uani 1 1 d . . .
H17 H 1.1609 0.6443 0.5486 0.071 Uiso 1 1 calc R . .
C10 C 0.4915(3) 0.7728(4) 0.36439(19) 0.0428(10) Uani 1 1 d . . .
H10 H 0.4565 0.7025 0.3564 0.051 Uiso 1 1 calc R . .
C11 C 0.5896(3) 0.8943(3) 0.43192(17) 0.0309(8) Uani 1 1 d . . .
C7 C 0.5851(3) 0.9834(3) 0.3882(2) 0.0418(9) Uani 1 1 d . . .
C23 C 0.8791(3) 0.6663(3) 0.46450(19) 0.0348(8) Uani 1 1 d . . .
C12 C 0.6398(3) 0.9148(3) 0.49289(17) 0.0321(8) Uani 1 1 d . . .
C15 C 1.0005(4) 0.5879(4) 0.6212(2) 0.0535(12) Uani 1 1 d . . .
H15 H 1.0691 0.5837 0.6441 0.064 Uiso 1 1 calc R . .
C18 C 1.0825(4) 0.6831(5) 0.4687(3) 0.0601(14) Uani 1 1 d . . .
H18 H 1.1469 0.7007 0.4496 0.072 Uiso 1 1 calc R . .
C9 C 0.4849(4) 0.8554(4) 0.3181(2) 0.0518(12) Uani 1 1 d . . .
H9 H 0.4479 0.8395 0.2799 0.062 Uiso 1 1 calc R . .
C2 C 0.7201(4) 0.9567(4) 0.6116(2) 0.0516(11) Uani 1 1 d . . .
H2 H 0.7453 0.9688 0.6526 0.062 Uiso 1 1 calc R . .
C22 C 0.7689(4) 0.6937(4) 0.3740(2) 0.0502(11) Uani 1 1 d . . .
H22 H 0.6991 0.6928 0.3525 0.060 Uiso 1 1 calc R . .
C1 C 0.6850(4) 0.8480(4) 0.59140(19) 0.0426(10) Uani 1 1 d . . .
H1 H 0.6894 0.7878 0.6196 0.051 Uiso 1 1 calc R . .
C8 C 0.5329(4) 0.9596(4) 0.3294(2) 0.0530(12) Uani 1 1 d . . .
H8 H 0.5314 1.0149 0.2984 0.064 Uiso 1 1 calc R . .
C26 C 0.4907(5) 0.5861(5) 0.6898(2) 0.0603(13) Uani 1 1 d . . .
H26A H 0.5652 0.5723 0.7088 0.072 Uiso 1 1 calc R . .
H26B H 0.4755 0.6677 0.6931 0.072 Uiso 1 1 calc R . .
C20 C 0.9631(4) 0.7219(5) 0.3722(2) 0.0587(13) Uani 1 1 d . . .
H20 H 1.0250 0.7419 0.3515 0.070 Uiso 1 1 calc R . .
C21 C 0.8613(4) 0.7224(5) 0.3422(2) 0.0594(13) Uani 1 1 d . . .
H21 H 0.8524 0.7418 0.3006 0.071 Uiso 1 1 calc R . .
N5 N 0.4123(4) 0.5237(5) 0.72383(18) 0.0698(13) Uani 1 1 d . . .
C5 C 0.6721(5) 1.1145(4) 0.4630(3) 0.0575(13) Uani 1 1 d . . .
H5 H 0.6985 1.1877 0.4734 0.069 Uiso 1 1 calc R . .
C4 C 0.6773(4) 1.0261(3) 0.5094(2) 0.0419(9) Uani 1 1 d . . .
C14 C 0.9068(4) 0.5588(4) 0.6472(2) 0.0505(11) Uani 1 1 d . . .
H14 H 0.9102 0.5327 0.6877 0.061 Uiso 1 1 calc R . .
C6 C 0.6298(5) 1.0936(4) 0.4052(3) 0.0582(13) Uani 1 1 d . . .
H6 H 0.6297 1.1516 0.3758 0.070 Uiso 1 1 calc R . .
C3 C 0.7170(4) 1.0455(4) 0.5702(2) 0.0531(12) Uani 1 1 d . . .
H3 H 0.7414 1.1183 0.5827 0.064 Uiso 1 1 calc R . .
N1 N 0.6456(3) 0.8262(3) 0.53369(14) 0.0343(7) Uani 1 1 d . . .
N3 N 0.7933(3) 0.6054(3) 0.55457(14) 0.0332(7) Uani 1 1 d . . .
N2 N 0.5452(2) 0.7888(3) 0.41947(14) 0.0332(7) Uani 1 1 d . . .
N4 N 0.7760(3) 0.6675(3) 0.43390(15) 0.0359(7) Uani 1 1 d . . .
N6 N 0.3034(6) 0.5479(7) 0.7212(3) 0.117(2) Uani 1 1 d U . .
C27 C 0.4303(9) 0.4336(9) 0.7598(3) 0.134(4) Uani 1 1 d . . .
H27A H 0.5007 0.4024 0.7695 0.161 Uiso 1 1 calc R . .
N8 N 0.3413(9) 0.3932(8) 0.7801(4) 0.146(3) Uani 1 1 d U . .
N7 N 0.2666(6) 0.4671(7) 0.7604(3) 0.115(2) Uani 1 1 d U . .
O1 O 0.5504(2) 0.6158(2) 0.59216(12) 0.0353(6) Uani 1 1 d . . .
O2 O 0.4300(2) 0.4710(2) 0.60294(11) 0.0350(6) Uani 1 1 d . . .
O5 O 0.8840(3) 0.3357(4) 0.75456(17) 0.0701(11) Uani 1 1 d . . .
O4 O 0.7785(4) 0.2577(7) 0.6724(2) 0.136(2) Uani 1 1 d U . .
O6 O 0.7349(5) 0.2239(6) 0.7730(3) 0.153(2) Uani 1 1 d U . .
O3 O 0.7016(7) 0.3828(7) 0.7265(4) 0.177(3) Uani 1 1 d U . .

loop_
_atom_site_aniso_label
_atom_site_aniso_U_11
_atom_site_aniso_U_22
_atom_site_aniso_U_33
_atom_site_aniso_U_23
_atom_site_aniso_U_13
_atom_site_aniso_U_12
Tb1 0.02435(8) 0.02677(8) 0.02618(8) -0.00041(6) 0.00078(6) -0.00554(6)
Cl1 0.0257(4) 0.0304(4) 0.0418(5) 0.0001(3) 0.0002(3) -0.0013(3)
Cl2 0.0445(5) 0.0661(6) 0.0337(5) 0.0030(5) -0.0013(4) -0.0116(5)
C24 0.0274(16) 0.0287(17) 0.047(2) -0.0053(16) 0.0005(15) -0.0045(14)
C13 0.041(2) 0.045(2) 0.036(2) 0.0004(17) -0.0031(16) -0.0032(18)
C19 0.0325(19) 0.044(2) 0.065(3) -0.003(2) 0.0152(18) -0.0079(17)
C25 0.0364(18) 0.0383(19) 0.0278(17) -0.0059(15) 0.0034(14) -0.0052(16)
C16 0.0319(19) 0.041(2) 0.062(3) -0.003(2) -0.0067(18) -0.0040(17)
C17 0.0253(19) 0.061(3) 0.090(4) 0.002(3) -0.004(2) -0.0047(19)
C10 0.043(2) 0.044(2) 0.039(2) 0.0047(17) -0.0109(17) -0.0091(18)
C11 0.0255(15) 0.0297(17) 0.0375(18) 0.0044(14) 0.0033(14) -0.0003(13)
C7 0.040(2) 0.0347(19) 0.050(2) 0.0103(17) 0.0000(17) -0.0014(16)
C23 0.0261(16) 0.0319(17) 0.047(2) -0.0019(16) 0.0069(15) -0.0043(14)
C12 0.0293(16) 0.0283(16) 0.0392(19) -0.0023(15) 0.0049(14) -0.0049(14)
C15 0.038(2) 0.055(3) 0.064(3) -0.004(2) -0.020(2) -0.001(2)
C18 0.0283(19) 0.062(3) 0.091(4) 0.005(3) 0.014(2) -0.007(2)
C9 0.049(2) 0.060(3) 0.043(2) 0.015(2) -0.0159(19) -0.005(2)
C2 0.064(3) 0.051(2) 0.039(2) -0.0166(19) 0.002(2) -0.016(2)
C22 0.044(2) 0.066(3) 0.042(2) 0.008(2) 0.0107(18) -0.006(2)
C1 0.051(2) 0.042(2) 0.034(2) -0.0052(16) -0.0003(17) -0.0097(18)
C8 0.051(2) 0.052(2) 0.054(3) 0.022(2) -0.010(2) 0.000(2)
C26 0.078(3) 0.069(3) 0.035(2) -0.015(2) 0.013(2) -0.033(3)
C20 0.046(2) 0.066(3) 0.067(3) 0.010(2) 0.027(2) -0.005(2)
C21 0.055(3) 0.076(3) 0.049(3) 0.015(2) 0.019(2) -0.007(2)
N5 0.077(3) 0.099(3) 0.037(2) -0.022(2) 0.0267(19) -0.032(3)
C5 0.071(3) 0.0272(19) 0.074(3) 0.002(2) 0.006(3) -0.011(2)
C4 0.045(2) 0.0291(18) 0.052(2) -0.0075(17) 0.0097(18) -0.0051(16)
C14 0.052(2) 0.054(3) 0.043(2) 0.001(2) -0.0150(19) -0.001(2)
C6 0.068(3) 0.032(2) 0.073(3) 0.016(2) -0.003(3) -0.004(2)
C3 0.061(3) 0.040(2) 0.060(3) -0.021(2) 0.014(2) -0.020(2)
N1 0.0367(16) 0.0329(15) 0.0330(16) -0.0042(13) 0.0003(13) -0.0075(13)
N3 0.0324(15) 0.0315(15) 0.0352(16) -0.0004(12) -0.0006(12) -0.0044(12)
N2 0.0306(14) 0.0322(15) 0.0357(16) 0.0049(13) -0.0042(12) -0.0041(12)
N4 0.0283(14) 0.0434(17) 0.0369(16) 0.0030(14) 0.0076(12) -0.0048(13)
N6 0.111(4) 0.131(4) 0.112(4) -0.036(3) 0.028(3) -0.003(3)
C27 0.189(8) 0.163(8) 0.055(4) 0.012(5) 0.033(5) -0.090(7)
N8 0.162(5) 0.154(5) 0.128(4) 0.006(4) 0.042(4) -0.028(4)
N7 0.107(3) 0.139(4) 0.108(3) -0.025(3) 0.059(3) -0.034(3)
O1 0.0389(13) 0.0373(13) 0.0301(12) -0.0043(11) 0.0050(10) -0.0117(11)
O2 0.0387(13) 0.0377(13) 0.0289(12) -0.0036(11) 0.0060(10) -0.0102(11)
O5 0.061(2) 0.083(2) 0.063(2) -0.001(2) -0.0142(17) -0.026(2)
O4 0.090(3) 0.230(6) 0.090(3) -0.073(4) 0.022(3) -0.057(4)
O6 0.141(4) 0.210(5) 0.103(4) 0.066(4) -0.025(3) -0.098(4)
O3 0.137(5) 0.172(6) 0.212(6) -0.050(5) -0.045(5) 0.042(4)

loop_
_atom_type_symbol
_atom_type_description
_atom_type_scat_dispersion_real
_atom_type_scat_dispersion_imag
_atom_type_scat_source
C C 0.0033 0.0016 'International Tables Vol C Tables 4.2.6.8 and 6.1.1.4'
H H 0.0000 0.0000 'International Tables Vol C Tables 4.2.6.8 and 6.1.1.4'
N N 0.0061 0.0033 'International Tables Vol C Tables 4.2.6.8 and 6.1.1.4'
O O 0.0106 0.0060 'International Tables Vol C Tables 4.2.6.8 and 6.1.1.4'
Cl Cl 0.1484 0.1585 'International Tables Vol C Tables 4.2.6.8 and 6.1.1.4'
Tb Tb -0.1723 4.1537 'International Tables Vol C Tables 4.2.6.8 and 6.1.1.4'

loop_
_geom_angle_atom_site_label_1
_geom_angle_atom_site_label_2
_geom_angle_atom_site_label_3
_geom_angle
_geom_angle_site_symmetry_1
_geom_angle_site_symmetry_3
_geom_angle_publ_flag
O1 Tb1 O2 138.35(9) . 3_666 ?
O1 Tb1 N1 77.09(9) . . ?
O2 Tb1 N1 140.09(10) 3_666 . ?
O1 Tb1 N2 122.36(10) . . ?
O2 Tb1 N2 77.69(9) 3_666 . ?
N1 Tb1 N2 64.75(10) . . ?
O1 Tb1 N4 141.06(10) . . ?
O2 Tb1 N4 75.51(10) 3_666 . ?
N1 Tb1 N4 82.25(11) . . ?
N2 Tb1 N4 75.49(10) . . ?
O1 Tb1 N3 78.74(10) . . ?
O2 Tb1 N3 120.58(10) 3_666 . ?
N1 Tb1 N3 76.26(10) . . ?
N2 Tb1 N3 126.87(10) . . ?
N4 Tb1 N3 64.37(10) . . ?
O1 Tb1 Cl1 74.60(7) . 3_666 ?
O2 Tb1 Cl1 75.89(7) 3_666 3_666 ?
N1 Tb1 Cl1 106.59(7) . 3_666 ?
N2 Tb1 Cl1 76.91(7) . 3_666 ?
N4 Tb1 Cl1 143.66(8) . 3_666 ?
N3 Tb1 Cl1 151.62(7) . 3_666 ?
O1 Tb1 Cl1 76.25(7) . . ?
O2 Tb1 Cl1 74.65(7) 3_666 . ?
N1 Tb1 Cl1 143.86(7) . . ?
N2 Tb1 Cl1 151.38(7) . . ?
N4 Tb1 Cl1 104.16(8) . . ?
N3 Tb1 Cl1 74.96(7) . . ?
Cl1 Tb1 Cl1 89.28(3) 3_666 . ?
O1 Tb1 Tb1 69.29(6) . 3_666 ?
O2 Tb1 Tb1 69.06(6) 3_666 3_666 ?
N1 Tb1 Tb1 140.19(7) . 3_666 ?
N2 Tb1 Tb1 117.25(7) . 3_666 ?
N4 Tb1 Tb1 137.56(8) . 3_666 ?
N3 Tb1 Tb1 115.84(7) . 3_666 ?
Cl1 Tb1 Tb1 44.653(18) 3_666 3_666 ?
Cl1 Tb1 Tb1 44.627(18) . 3_666 ?
Tb1 Cl1 Tb1 90.72(3) 3_666 . ?
O4 Cl2 O6 119.5(4) . . ?
O4 Cl2 O3 101.8(5) . . ?
O6 Cl2 O3 101.3(5) . . ?
O4 Cl2 O5 112.9(3) . . ?
O6 Cl2 O5 110.7(3) . . ?
O3 Cl2 O5 109.1(4) . . ?
N3 C24 C16 122.6(4) . . ?
N3 C24 C23 118.0(3) . . ?
C16 C24 C23 119.4(4) . . ?
N3 C13 C14 122.7(4) . . ?
N3 C13 H13 118.6 . . ?
C14 C13 H13 118.6 . . ?
C20 C19 C23 118.0(4) . . ?
C20 C19 C18 123.4(4) . . ?
C23 C19 C18 118.6(4) . . ?
O2 C25 O1 127.8(3) . . ?
O2 C25 C26 118.6(3) . . ?
O1 C25 C26 113.5(3) . . ?
C15 C16 C24 117.6(4) . . ?
C15 C16 C17 123.4(4) . . ?
C24 C16 C17 119.0(4) . . ?
C18 C17 C16 122.0(4) . . ?
C18 C17 H17 119.0 . . ?
C16 C17 H17 119.0 . . ?
N2 C10 C9 123.5(4) . . ?
N2 C10 H10 118.2 . . ?
C9 C10 H10 118.2 . . ?
N2 C11 C7 122.6(3) . . ?
N2 C11 C12 117.8(3) . . ?
C7 C11 C12 119.6(3) . . ?
C8 C7 C11 117.4(4) . . ?
C8 C7 C6 123.0(4) . . ?
C11 C7 C6 119.6(4) . . ?
N4 C23 C19 121.6(4) . . ?
N4 C23 C24 118.3(3) . . ?
C19 C23 C24 119.9(4) . . ?
N1 C12 C4 122.2(3) . . ?
N1 C12 C11 118.3(3) . . ?
C4 C12 C11 119.5(3) . . ?
C14 C15 C16 119.9(4) . . ?
C14 C15 H15 120.1 . . ?
C16 C15 H15 120.1 . . ?
C17 C18 C19 121.1(4) . . ?
C17 C18 H18 119.5 . . ?
C19 C18 H18 119.5 . . ?
C8 C9 C10 119.2(4) . . ?
C8 C9 H9 120.4 . . ?
C10 C9 H9 120.4 . . ?
C3 C2 C1 119.1(4) . . ?
C3 C2 H2 120.5 . . ?
C1 C2 H2 120.5 . . ?
N4 C22 C21 123.2(4) . . ?
N4 C22 H22 118.4 . . ?
C21 C22 H22 118.4 . . ?
N1 C1 C2 123.1(4) . . ?
N1 C1 H1 118.4 . . ?
C2 C1 H1 118.4 . . ?
C9 C8 C7 119.5(4) . . ?
C9 C8 H8 120.2 . . ?
C7 C8 H8 120.2 . . ?
N5 C26 C25 114.4(4) . . ?
N5 C26 H26A 108.7 . . ?
C25 C26 H26A 108.7 . . ?
N5 C26 H26B 108.7 . . ?
C25 C26 H26B 108.7 . . ?
H26A C26 H26B 107.6 . . ?
C21 C20 C19 120.1(4) . . ?
C21 C20 H20 120.0 . . ?
C19 C20 H20 120.0 . . ?
C20 C21 C22 119.3(5) . . ?
C20 C21 H21 120.3 . . ?
C22 C21 H21 120.3 . . ?
N6 N5 C27 108.0(6) . . ?
N6 N5 C26 123.5(6) . . ?
C27 N5 C26 128.5(6) . . ?
C6 C5 C4 121.3(4) . . ?
C6 C5 H5 119.4 . . ?
C4 C5 H5 119.4 . . ?
C3 C4 C12 118.1(4) . . ?
C3 C4 C5 123.0(4) . . ?
C12 C4 C5 119.0(4) . . ?
C15 C14 C13 119.5(4) . . ?
C15 C14 H14 120.3 . . ?
C13 C14 H14 120.3 . . ?
C5 C6 C7 120.9(4) . . ?
C5 C6 H6 119.5 . . ?
C7 C6 H6 119.5 . . ?
C2 C3 C4 119.6(4) . . ?
C2 C3 H3 120.2 . . ?
C4 C3 H3 120.2 . . ?
C1 N1 C12 117.9(3) . . ?
C1 N1 Tb1 123.7(3) . . ?
C12 N1 Tb1 117.9(2) . . ?
C13 N3 C24 117.7(3) . . ?
C13 N3 Tb1 122.8(3) . . ?
C24 N3 Tb1 119.5(2) . . ?
C10 N2 C11 117.5(3) . . ?
C10 N2 Tb1 123.6(3) . . ?
C11 N2 Tb1 117.5(2) . . ?
C22 N4 C23 117.8(3) . . ?
C22 N4 Tb1 122.6(3) . . ?
C23 N4 Tb1 119.6(2) . . ?
N7 N6 N5 101.1(7) . . ?
N5 C27 N8 113.2(10) . . ?
N5 C27 H27A 123.4 . . ?
N8 C27 H27A 123.4 . . ?
N7 N8 C27 102.8(9) . . ?
N6 N7 N8 114.5(7) . . ?
C25 O1 Tb1 137.8(2) . . ?
C25 O2 Tb1 136.0(2) . 3_666 ?

loop_
_geom_bond_atom_site_label_1
_geom_bond_atom_site_label_2
_geom_bond_distance
_geom_bond_site_symmetry_2
_geom_bond_publ_flag
Tb1 O1 2.322(3) . ?
Tb1 O2 2.370(2) 3_666 ?
Tb1 N1 2.526(3) . ?
Tb1 N2 2.535(3) . ?
Tb1 N4 2.542(3) . ?
Tb1 N3 2.553(3) . ?
Tb1 Cl1 2.7491(8) 3_666 ?
Tb1 Cl1 2.7504(9) . ?
Tb1 Tb1 3.9131(3) 3_666 ?
Cl1 Tb1 2.7491(8) 3_666 ?
Cl2 O4 1.340(5) . ?
Cl2 O6 1.350(5) . ?
Cl2 O3 1.403(7) . ?
Cl2 O5 1.416(4) . ?
C24 N3 1.359(5) . ?
C24 C16 1.410(5) . ?
C24 C23 1.431(6) . ?
C13 N3 1.328(5) . ?
C13 C14 1.412(6) . ?
C13 H13 0.9300 . ?
C19 C20 1.393(7) . ?
C19 C23 1.414(5) . ?
C19 C18 1.435(6) . ?
C25 O2 1.250(4) . ?
C25 O1 1.251(4) . ?
C25 C26 1.517(5) . ?
C16 C15 1.399(7) . ?
C16 C17 1.424(7) . ?
C17 C18 1.335(8) . ?
C17 H17 0.9300 . ?
C10 N2 1.329(5) . ?
C10 C9 1.389(6) . ?
C10 H10 0.9300 . ?
C11 N2 1.357(4) . ?
C11 C7 1.405(5) . ?
C11 C12 1.433(5) . ?
C7 C8 1.408(6) . ?
C7 C6 1.428(6) . ?
C23 N4 1.361(5) . ?
C12 N1 1.358(5) . ?
C12 C4 1.408(5) . ?
C15 C14 1.344(7) . ?
C15 H15 0.9300 . ?
C18 H18 0.9300 . ?
C9 C8 1.356(7) . ?
C9 H9 0.9300 . ?
C2 C3 1.368(7) . ?
C2 C1 1.393(6) . ?
C2 H2 0.9300 . ?
C22 N4 1.333(5) . ?
C22 C21 1.395(6) . ?
C22 H22 0.9300 . ?
C1 N1 1.331(5) . ?
C1 H1 0.9300 . ?
C8 H8 0.9300 . ?
C26 N5 1.440(6) . ?
C26 H26A 0.9700 . ?
C26 H26B 0.9700 . ?
C20 C21 1.341(7) . ?
C20 H20 0.9300 . ?
C21 H21 0.9300 . ?
N5 N6 1.336(9) . ?
N5 C27 1.316(11) . ?
C5 C6 1.341(7) . ?
C5 C4 1.438(6) . ?
C5 H5 0.9300 . ?
C4 C3 1.390(6) . ?
C14 H14 0.9300 . ?
C6 H6 0.9300 . ?
C3 H3 0.9300 . ?
N6 N7 1.365(10) . ?
C27 N8 1.279(12) . ?
C27 H27A 0.9300 . ?
N8 N7 1.292(12) . ?
O2 Tb1 2.370(2) 3_666 ?
